data_7031017
loop_
_publ_author_name
'Li, Bin'
'Li, Yan'
'Zhao, Na'
'Chen, Yuefei'
'Chen, Yujue'
'Fu, Gang'
'Zhu, Hongping'
'Ding, Yuqiang'

_publ_section_title
;
 Synthesis, structure and a nucleophilic coordination reaction of
 Germanetellurones.
;
_journal_issue 31
_journal_name_full 'Dalton transactions (Cambridge, England : 2003)'
_journal_page_first 12100
_journal_page_last 12108
_journal_paper_doi 10.1039/c4dt00937a
_journal_volume 43
_journal_year 2014
_chemical_formula_sum 'C40 H53 Ge N2 Te'
_chemical_formula_weight 762.03
_chemical_name_systematic
; 
 ? 
;
_space_group_IT_number 14
_symmetry_cell_setting monoclinic
_symmetry_space_group_name_Hall '-P 2yn'
_symmetry_space_group_name_H-M 'P 1 21/n 1'
_atom_sites_solution_hydrogens geom
_atom_sites_solution_primary direct
_atom_sites_solution_secondary difmap
_audit_creation_method SHELXL-97
_cell_angle_alpha 90.00
_cell_angle_beta 102.030(5)
_cell_angle_gamma 90.00
_cell_formula_units_Z 4
_cell_length_a 12.9507(8)
_cell_length_b 18.5924(10)
_cell_length_c 17.3739(9)
_cell_measurement_reflns_used 2171
_cell_measurement_temperature 173(2)
_cell_measurement_theta_max 23.0550
_cell_measurement_theta_min 3.3200
_cell_volume 4091.5(4)
_computing_cell_refinement CrysAlisPro
_computing_data_collection CrysAlisPro
_computing_data_reduction CrysAlisPro
_computing_molecular_graphics 'Bruker SHELXTL'
_computing_publication_material 'Bruker SHELXTL'
_computing_structure_refinement 'SHELXL-97 (Sheldrick, 1997)'
_computing_structure_solution 'SHELXS-97 (Sheldrick, 1990)'
_diffrn_ambient_temperature 173(2)
_diffrn_detector_area_resol_mean 16.1903
_diffrn_measured_fraction_theta_full 0.997
_diffrn_measured_fraction_theta_max 0.997
_diffrn_measurement_device_type 'Xcalibur, Sapphire3, Gemini ultra'
_diffrn_measurement_method 'phi and omega scans'
_diffrn_radiation_monochromator graphite
_diffrn_radiation_source 'Enhanced (Mo) X-ray Source'
_diffrn_radiation_type MoK\a
_diffrn_radiation_wavelength 0.71073
_diffrn_reflns_av_R_equivalents 0.0551
_diffrn_reflns_av_sigmaI/netI 0.0825
_diffrn_reflns_limit_h_max 14
_diffrn_reflns_limit_h_min -15
_diffrn_reflns_limit_k_max 22
_diffrn_reflns_limit_k_min -21
_diffrn_reflns_limit_l_max 21
_diffrn_reflns_limit_l_min -12
_diffrn_reflns_number 17544
_diffrn_reflns_theta_full 26.00
_diffrn_reflns_theta_max 26.00
_diffrn_reflns_theta_min 3.10
_exptl_absorpt_coefficient_mu 1.474
_exptl_absorpt_correction_T_max 0.8666
_exptl_absorpt_correction_T_min 0.6662
_exptl_absorpt_correction_type multi-scan
_exptl_absorpt_process_details empirical
_exptl_crystal_colour yellow
_exptl_crystal_density_diffrn 1.237
_exptl_crystal_density_meas ?
_exptl_crystal_density_method 'not measured'
_exptl_crystal_description flake
_exptl_crystal_F_000 1564
_exptl_crystal_size_max 0.30
_exptl_crystal_size_mid 0.30
_exptl_crystal_size_min 0.10
_refine_diff_density_max 0.713
_refine_diff_density_min -0.393
_refine_diff_density_rms 0.105
_refine_ls_extinction_method none
_refine_ls_goodness_of_fit_ref 0.990
_refine_ls_hydrogen_treatment 'refined in a riding mode to the carrier atom'
_refine_ls_matrix_type full
_refine_ls_number_parameters 436
_refine_ls_number_reflns 8008
_refine_ls_number_restraints 5
_refine_ls_restrained_S_all 0.992
_refine_ls_R_factor_all 0.1016
_refine_ls_R_factor_gt 0.0604
_refine_ls_shift/su_max 0.002
_refine_ls_shift/su_mean 0.000
_refine_ls_structure_factor_coef Fsqd
_refine_ls_weighting_details 'calc w=1/[\s^2^(Fo^2^)+(0.0534P)^2^+5.1466P] where P=(Fo^2^+2Fc^2^)/3'
_refine_ls_weighting_scheme calc
_refine_ls_wR_factor_gt 0.1272
_refine_ls_wR_factor_ref 0.1423
_reflns_number_gt 5247
_reflns_number_total 8008
_reflns_threshold_expression >2sigma(I)
_cod_data_source_file c4dt00937a2.cif
_cod_data_source_block compound_6
_cod_depositor_comments
;
The following automatic conversions were performed:

'_symmetry_cell_setting' value 'Monoclinic' changed to 'monoclinic'
according to
/usr/data/users/saulius/crontab/automatic-downloads/rss-feeds/RSC/lib/dictionaries/cif_core.dic
dictionary named 'cif_core.dic' version 2.4.2 from 2011-04-26.

Automatic conversion script
Id: cif_fix_values 2281 2013-09-26 08:29:07Z andrius 

 Adding full bibliography for 7031013--7031020.cif.

The following automatic conversions were performed:

'_exptl_crystal_density_meas' value 'not measured' was changed to '?'
- the value is perceived as not measured.

Automatic conversion script
Id: cif_fix_values 3008 2015-01-20 13:52:24Z robertas 
;
_cod_original_sg_symbol_H-M P2(1)/n
_cod_database_code 7031017

loop_
_symmetry_equiv_pos_as_xyz
'x, y, z'
'-x+1/2, y+1/2, -z+1/2'
'-x, -y, -z'
'x-1/2, -y-1/2, z-1/2'

loop_
_atom_site_label
_atom_site_type_symbol
_atom_site_fract_x
_atom_site_fract_y
_atom_site_fract_z
_atom_site_U_iso_or_equiv
_atom_site_adp_type
_atom_site_occupancy
_atom_site_symmetry_multiplicity
_atom_site_calc_flag
_atom_site_refinement_flags
Ge1 Ge 0.56231(4) 0.24480(3) 0.69336(3) 0.02270(15) Uani 1 1 d .
Te1 Te 0.72173(3) 0.24346(2) 0.79436(2) 0.03446(14) Uani 1 1 d .
N1 N 0.5508(3) 0.3126(2) 0.6081(2) 0.0244(10) Uani 1 1 d .
N2 N 0.5307(3) 0.1607(2) 0.6285(2) 0.0225(9) Uani 1 1 d .
C1 C 0.4551(5) 0.3587(3) 0.4801(3) 0.0416(16) Uani 1 1 d .
H1A H 0.4257 0.4000 0.5033 0.062 Uiso 1 1 calc R
H1B H 0.4030 0.3406 0.4351 0.062 Uiso 1 1 calc R
H1C H 0.5190 0.3735 0.4625 0.062 Uiso 1 1 calc R
C2 C 0.4824(4) 0.3000(3) 0.5409(3) 0.0277(12) Uani 1 1 d .
C3 C 0.4346(5) 0.2324(3) 0.5231(3) 0.0339(14) Uani 1 1 d .
H3A H 0.3742 0.2316 0.4813 0.041 Uiso 1 1 calc R
C4 C 0.4642(4) 0.1666(3) 0.5588(3) 0.0290(13) Uani 1 1 d .
C5 C 0.4181(5) 0.0996(3) 0.5160(3) 0.0419(16) Uani 1 1 d .
H5A H 0.3885 0.0690 0.5519 0.063 Uiso 1 1 calc R
H5B H 0.4737 0.0733 0.4973 0.063 Uiso 1 1 calc R
H5C H 0.3623 0.1130 0.4710 0.063 Uiso 1 1 calc R
C11 C 0.6081(4) 0.3813(3) 0.6187(3) 0.0257(12) Uani 1 1 d .
C12 C 0.5616(4) 0.4402(3) 0.6487(3) 0.0276(12) Uani 1 1 d .
C13 C 0.6166(5) 0.5052(3) 0.6558(3) 0.0343(14) Uani 1 1 d .
H13A H 0.5879 0.5456 0.6775 0.041 Uiso 1 1 calc R
C14 C 0.7105(5) 0.5124(3) 0.6326(3) 0.0364(14) Uani 1 1 d .
H14A H 0.7457 0.5575 0.6371 0.044 Uiso 1 1 calc R
C15 C 0.7541(5) 0.4531(3) 0.6024(3) 0.0339(14) Uani 1 1 d .
H15A H 0.8195 0.4580 0.5863 0.041 Uiso 1 1 calc R
C16 C 0.7033(5) 0.3864(3) 0.5953(3) 0.0328(13) Uani 1 1 d .
C31 C 0.4287(5) 0.2578(3) 0.7222(3) 0.0304(12) Uani 1 1 d .
C21 C 0.5732(5) 0.0894(3) 0.6550(3) 0.0300(13) Uani 1 1 d .
C22 C 0.6657(4) 0.0664(3) 0.6356(3) 0.0293(13) Uani 1 1 d .
C23 C 0.6997(5) -0.0038(3) 0.6575(3) 0.0386(15) Uani 1 1 d .
H23A H 0.7625 -0.0212 0.6438 0.046 Uiso 1 1 calc R
C24 C 0.6458(5) -0.0477(3) 0.6977(3) 0.0419(16) Uani 1 1 d .
H24A H 0.6700 -0.0952 0.7110 0.050 Uiso 1 1 calc R
C25 C 0.5557(5) -0.0226(3) 0.7190(3) 0.0402(15) Uani 1 1 d .
H25A H 0.5196 -0.0526 0.7489 0.048 Uiso 1 1 calc R
C26 C 0.5157(5) 0.0469(3) 0.6973(3) 0.0340(14) Uani 1 1 d .
C32 C 0.3458(5) 0.2591(3) 0.7431(3) 0.0331(13) Uani 1 1 d .
C33 C 0.2451(4) 0.2574(3) 0.7651(3) 0.0320(13) Uani 1 1 d .
C34 C 0.1784(5) 0.1988(4) 0.7438(4) 0.0495(17) Uani 1 1 d .
H34A H 0.1999 0.1595 0.7160 0.059 Uiso 1 1 calc R
C35 C 0.0790(6) 0.1987(4) 0.7639(4) 0.060(2) Uani 1 1 d .
H35A H 0.0329 0.1590 0.7491 0.071 Uiso 1 1 calc R
C36 C 0.0470(6) 0.2552(5) 0.8047(5) 0.064(2) Uani 1 1 d .
H36A H -0.0201 0.2542 0.8188 0.076 Uiso 1 1 calc R
C37 C 0.1127(6) 0.3124(4) 0.8248(4) 0.0570(19) Uani 1 1 d .
H37A H 0.0905 0.3518 0.8521 0.068 Uiso 1 1 calc R
C38 C 0.2122(5) 0.3141(3) 0.8057(4) 0.0461(16) Uani 1 1 d .
H38A H 0.2574 0.3541 0.8207 0.055 Uiso 1 1 calc R
C121 C 0.4570(5) 0.4360(3) 0.6740(3) 0.0360(14) Uani 1 1 d .
H12A H 0.4240 0.3884 0.6566 0.043 Uiso 1 1 calc R
C122 C 0.4729(5) 0.4403(3) 0.7639(4) 0.0464(17) Uani 1 1 d .
H12B H 0.5219 0.4025 0.7879 0.070 Uiso 1 1 calc R
H12C H 0.4049 0.4338 0.7793 0.070 Uiso 1 1 calc R
H12D H 0.5021 0.4875 0.7819 0.070 Uiso 1 1 calc R
C123 C 0.3806(5) 0.4959(3) 0.6354(4) 0.0545(19) Uani 1 1 d .
H12E H 0.3711 0.4929 0.5781 0.082 Uiso 1 1 calc R
H12F H 0.4101 0.5430 0.6534 0.082 Uiso 1 1 calc R
H12G H 0.3122 0.4897 0.6503 0.082 Uiso 1 1 calc R
C161 C 0.7591(5) 0.3236(3) 0.5640(4) 0.0468(17) Uani 1 1 d .
H16A H 0.7181 0.2789 0.5691 0.056 Uiso 1 1 calc R
C162 C 0.8690(6) 0.3126(4) 0.6101(4) 0.065(2) Uani 1 1 d .
H16B H 0.8674 0.3057 0.6658 0.098 Uiso 1 1 calc R
H16C H 0.9119 0.3549 0.6044 0.098 Uiso 1 1 calc R
H16D H 0.8997 0.2700 0.5904 0.098 Uiso 1 1 calc R
C163 C 0.7610(6) 0.3335(4) 0.4750(4) 0.070(2) Uani 1 1 d .
H16E H 0.7970 0.2925 0.4569 0.104 Uiso 1 1 calc R
H16F H 0.7987 0.3780 0.4680 0.104 Uiso 1 1 calc R
H16G H 0.6884 0.3363 0.4444 0.104 Uiso 1 1 calc R
C221 C 0.7294(5) 0.1122(3) 0.5904(4) 0.0428(16) Uani 1 1 d .
H22A H 0.7015 0.1624 0.5890 0.051 Uiso 1 1 calc R
C222 C 0.7183(7) 0.0871(5) 0.5073(4) 0.093(3) Uani 1 1 d .
H22B H 0.6439 0.0896 0.4804 0.140 Uiso 1 1 calc R
H22C H 0.7431 0.0373 0.5070 0.140 Uiso 1 1 calc R
H22D H 0.7605 0.1179 0.4800 0.140 Uiso 1 1 calc R
C223 C 0.8448(6) 0.1146(4) 0.6278(4) 0.066(2) Uani 1 1 d .
H22E H 0.8536 0.1300 0.6827 0.099 Uiso 1 1 calc R
H22F H 0.8805 0.1488 0.5991 0.099 Uiso 1 1 calc R
H22G H 0.8756 0.0667 0.6258 0.099 Uiso 1 1 calc R
C261 C 0.4183(5) 0.0717(3) 0.7257(3) 0.0397(15) Uani 1 1 d .
H26A H 0.3936 0.1173 0.6973 0.048 Uiso 1 1 calc R
C262 C 0.4448(6) 0.0888(4) 0.8138(4) 0.056(2) Uani 1 1 d .
H26B H 0.4998 0.1259 0.8242 0.085 Uiso 1 1 calc R
H26C H 0.4702 0.0452 0.8434 0.085 Uiso 1 1 calc R
H26D H 0.3813 0.1064 0.8302 0.085 Uiso 1 1 calc R
C263 C 0.3260(6) 0.0169(3) 0.7069(4) 0.0574(19) Uani 1 1 d .
H26E H 0.3153 0.0023 0.6516 0.086 Uiso 1 1 calc R
H26F H 0.2614 0.0393 0.7165 0.086 Uiso 1 1 calc R
H26G H 0.3431 -0.0254 0.7407 0.086 Uiso 1 1 calc R
C41 C 0.1126(10) 0.4223(7) 0.5359(7) 0.044(3) Uani 0.50 1 d PD
H41A H 0.1592 0.4555 0.5706 0.066 Uiso 0.50 1 calc PR
H41B H 0.0400 0.4284 0.5430 0.066 Uiso 0.50 1 calc PR
H41C H 0.1155 0.4324 0.4810 0.066 Uiso 0.50 1 calc PR
C42 C 0.1464(10) 0.3490(8) 0.5550(8) 0.061(4) Uani 0.50 1 d PD
H42A H 0.1389 0.3399 0.6097 0.073 Uiso 0.50 1 calc PR
H42B H 0.2228 0.3467 0.5551 0.073 Uiso 0.50 1 calc PR
C43 C 0.0966(10) 0.2896(8) 0.5075(8) 0.060(4) Uani 0.50 1 d PD
H43A H 0.0198 0.2943 0.5049 0.072 Uiso 0.50 1 calc PR
H43B H 0.1075 0.2982 0.4535 0.072 Uiso 0.50 1 calc PR
C44 C 0.1215(13) 0.2182(8) 0.5244(7) 0.059(4) Uani 0.50 1 d PD
H44A H 0.1180 0.2086 0.5798 0.071 Uiso 0.50 1 calc PR
H44B H 0.1951 0.2095 0.5189 0.071 Uiso 0.50 1 calc PR
C45 C 0.0434(15) 0.1618(9) 0.4676(10) 0.088(7) Uani 0.50 1 d PD
H45A H -0.0306 0.1705 0.4718 0.106 Uiso 0.50 1 calc PR
H45B H 0.0485 0.1695 0.4121 0.106 Uiso 0.50 1 calc PR
C46 C 0.0703(16) 0.0942(10) 0.4885(11) 0.097(7) Uani 0.50 1 d PD
H46A H 0.0123 0.0709 0.5073 0.145 Uiso 0.50 1 calc PR
H46B H 0.1338 0.0942 0.5306 0.145 Uiso 0.50 1 calc PR
H46C H 0.0845 0.0678 0.4430 0.145 Uiso 0.50 1 calc PR

loop_
_atom_site_aniso_label
_atom_site_aniso_U_11
_atom_site_aniso_U_22
_atom_site_aniso_U_33
_atom_site_aniso_U_23
_atom_site_aniso_U_13
_atom_site_aniso_U_12
Ge1 0.0285(3) 0.0166(3) 0.0225(3) 0.0004(2) 0.0040(2) -0.0017(2)
Te1 0.0370(2) 0.0339(2) 0.0283(2) 0.00284(17) -0.00275(15) -0.00442(17)
N1 0.027(3) 0.020(2) 0.024(2) 0.0025(18) 0.0026(18) 0.0002(18)
N2 0.033(3) 0.013(2) 0.021(2) 0.0000(17) 0.0037(18) -0.0004(18)
C1 0.060(5) 0.030(3) 0.026(3) 0.008(3) -0.011(3) -0.001(3)
C2 0.032(3) 0.026(3) 0.024(3) 0.005(2) 0.004(2) 0.003(2)
C3 0.044(4) 0.026(3) 0.026(3) 0.003(2) -0.005(2) -0.006(3)
C4 0.034(3) 0.026(3) 0.027(3) 0.000(2) 0.005(2) -0.003(2)
C5 0.062(5) 0.026(3) 0.032(3) -0.007(3) -0.005(3) -0.010(3)
C11 0.037(4) 0.019(3) 0.020(3) 0.006(2) 0.003(2) -0.002(2)
C12 0.032(3) 0.027(3) 0.023(3) 0.005(2) 0.004(2) 0.001(2)
C13 0.051(4) 0.020(3) 0.029(3) 0.002(2) 0.002(3) 0.003(3)
C14 0.040(4) 0.022(3) 0.043(3) 0.007(3) -0.002(3) -0.009(3)
C15 0.030(3) 0.029(3) 0.044(3) 0.005(3) 0.010(3) -0.009(2)
C16 0.039(4) 0.023(3) 0.035(3) 0.007(2) 0.006(3) -0.002(2)
C31 0.038(3) 0.023(3) 0.031(3) 0.002(2) 0.010(2) 0.000(3)
C21 0.042(4) 0.018(3) 0.026(3) -0.003(2) -0.002(2) -0.001(2)
C22 0.033(4) 0.020(3) 0.032(3) -0.004(2) 0.002(2) 0.000(2)
C23 0.046(4) 0.028(3) 0.038(3) -0.013(3) -0.002(3) 0.001(3)
C24 0.057(5) 0.024(3) 0.040(4) -0.001(3) 0.002(3) 0.004(3)
C25 0.063(5) 0.021(3) 0.035(3) 0.008(3) 0.006(3) -0.006(3)
C26 0.049(4) 0.023(3) 0.029(3) -0.002(2) 0.004(3) -0.004(3)
C32 0.038(4) 0.022(3) 0.038(3) -0.002(2) 0.005(3) 0.000(3)
C33 0.025(3) 0.032(3) 0.039(3) 0.006(3) 0.007(2) 0.000(3)
C34 0.037(4) 0.055(4) 0.057(4) -0.008(3) 0.009(3) -0.005(3)
C35 0.039(4) 0.065(5) 0.071(5) 0.015(4) 0.002(4) -0.019(4)
C36 0.032(4) 0.093(6) 0.069(5) 0.024(5) 0.017(3) 0.010(4)
C37 0.047(5) 0.065(5) 0.063(5) 0.006(4) 0.020(4) 0.019(4)
C38 0.038(4) 0.036(4) 0.066(4) -0.002(3) 0.017(3) 0.005(3)
C121 0.040(4) 0.023(3) 0.046(4) -0.005(3) 0.011(3) 0.000(3)
C122 0.050(5) 0.040(4) 0.052(4) -0.007(3) 0.017(3) -0.012(3)
C123 0.048(5) 0.041(4) 0.073(5) -0.001(3) 0.010(4) 0.016(3)
C161 0.051(5) 0.024(3) 0.073(5) 0.003(3) 0.031(4) -0.001(3)
C162 0.060(5) 0.073(5) 0.066(5) 0.016(4) 0.023(4) 0.024(4)
C163 0.074(6) 0.070(5) 0.062(5) -0.023(4) 0.007(4) 0.010(4)
C221 0.039(4) 0.028(3) 0.063(4) 0.000(3) 0.015(3) 0.008(3)
C222 0.096(8) 0.139(9) 0.041(4) 0.014(5) 0.005(4) -0.046(6)
C223 0.049(5) 0.083(6) 0.066(5) 0.003(4) 0.012(4) -0.007(4)
C261 0.050(4) 0.026(3) 0.045(4) 0.009(3) 0.017(3) -0.002(3)
C262 0.087(6) 0.044(4) 0.043(4) 0.004(3) 0.024(4) -0.003(4)
C263 0.059(5) 0.032(4) 0.085(5) -0.002(4) 0.025(4) -0.017(3)
C41 0.040(8) 0.068(9) 0.030(6) -0.001(6) 0.018(5) -0.028(7)
C42 0.022(7) 0.074(11) 0.071(9) 0.001(8) -0.024(6) -0.014(7)
C43 0.035(8) 0.091(12) 0.067(10) -0.035(9) 0.042(7) -0.026(8)
C44 0.085(12) 0.069(10) 0.028(7) -0.008(7) 0.020(7) 0.003(9)
C45 0.139(18) 0.063(11) 0.094(13) -0.018(10) 0.098(14) -0.018(11)
C46 0.130(18) 0.095(15) 0.097(14) -0.023(12) 0.094(14) -0.012(13)

loop_
_atom_type_symbol
_atom_type_description
_atom_type_scat_dispersion_real
_atom_type_scat_dispersion_imag
_atom_type_scat_source
C C 0.0033 0.0016 'International Tables Vol C Tables 4.2.6.8 and 6.1.1.4'
H H 0.0000 0.0000 'International Tables Vol C Tables 4.2.6.8 and 6.1.1.4'
N N 0.0061 0.0033 'International Tables Vol C Tables 4.2.6.8 and 6.1.1.4'
Ge Ge 0.1547 1.8001 'International Tables Vol C Tables 4.2.6.8 and 6.1.1.4'
Te Te -0.5308 1.6751 'International Tables Vol C Tables 4.2.6.8 and 6.1.1.4'

loop_
_geom_angle_atom_site_label_1
_geom_angle_atom_site_label_2
_geom_angle_atom_site_label_3
_geom_angle
C31 Ge1 N2 99.3(2)
C31 Ge1 N1 100.9(2)
N2 Ge1 N1 96.22(17)
C31 Ge1 Te1 119.59(16)
N2 Ge1 Te1 117.61(13)
N1 Ge1 Te1 118.85(13)
C2 N1 C11 119.3(4)
C2 N1 Ge1 119.3(3)
C11 N1 Ge1 121.1(3)
C4 N2 C21 119.1(4)
C4 N2 Ge1 118.9(3)
C21 N2 Ge1 121.9(3)
C2 C1 H1A 109.5
C2 C1 H1B 109.5
H1A C1 H1B 109.5
C2 C1 H1C 109.5
H1A C1 H1C 109.5
H1B C1 H1C 109.5
N1 C2 C3 122.1(5)
N1 C2 C1 120.2(5)
C3 C2 C1 117.7(5)
C4 C3 C2 128.4(5)
C4 C3 H3A 115.8
C2 C3 H3A 115.8
N2 C4 C3 122.9(5)
N2 C4 C5 119.5(5)
C3 C4 C5 117.6(5)
C4 C5 H5A 109.5
C4 C5 H5B 109.5
H5A C5 H5B 109.5
C4 C5 H5C 109.5
H5A C5 H5C 109.5
H5B C5 H5C 109.5
C16 C11 C12 122.5(5)
C16 C11 N1 118.8(5)
C12 C11 N1 118.7(5)
C13 C12 C11 117.3(5)
C13 C12 C121 119.5(5)
C11 C12 C121 123.3(5)
C14 C13 C12 121.9(5)
C14 C13 H13A 119.0
C12 C13 H13A 119.0
C13 C14 C15 119.3(5)
C13 C14 H14A 120.3
C15 C14 H14A 120.3
C14 C15 C16 121.1(5)
C14 C15 H15A 119.5
C16 C15 H15A 119.5
C11 C16 C15 117.9(5)
C11 C16 C161 124.7(5)
C15 C16 C161 117.4(5)
C32 C31 Ge1 173.5(5)
C22 C21 C26 122.6(5)
C22 C21 N2 119.4(5)
C26 C21 N2 118.0(5)
C21 C22 C23 117.5(5)
C21 C22 C221 123.1(5)
C23 C22 C221 119.3(5)
C24 C23 C22 122.1(6)
C24 C23 H23A 118.9
C22 C23 H23A 118.9
C23 C24 C25 119.3(6)
C23 C24 H24A 120.3
C25 C24 H24A 120.3
C24 C25 C26 121.4(6)
C24 C25 H25A 119.3
C26 C25 H25A 119.3
C21 C26 C25 116.9(6)
C21 C26 C261 124.7(5)
C25 C26 C261 118.2(5)
C31 C32 C33 176.8(6)
C38 C33 C34 119.4(6)
C38 C33 C32 120.9(5)
C34 C33 C32 119.7(5)
C33 C34 C35 119.1(6)
C33 C34 H34A 120.4
C35 C34 H34A 120.4
C36 C35 C34 121.1(7)
C36 C35 H35A 119.4
C34 C35 H35A 119.4
C37 C36 C35 119.2(7)
C37 C36 H36A 120.4
C35 C36 H36A 120.4
C36 C37 C38 121.0(7)
C36 C37 H37A 119.5
C38 C37 H37A 119.5
C33 C38 C37 120.1(6)
C33 C38 H38A 119.9
C37 C38 H38A 119.9
C12 C121 C122 110.7(5)
C12 C121 C123 111.6(5)
C122 C121 C123 109.9(5)
C12 C121 H12A 108.2
C122 C121 H12A 108.2
C123 C121 H12A 108.2
C121 C122 H12B 109.5
C121 C122 H12C 109.5
H12B C122 H12C 109.5
C121 C122 H12D 109.5
H12B C122 H12D 109.5
H12C C122 H12D 109.5
C121 C123 H12E 109.5
C121 C123 H12F 109.5
H12E C123 H12F 109.5
C121 C123 H12G 109.5
H12E C123 H12G 109.5
H12F C123 H12G 109.5
C162 C161 C16 112.4(6)
C162 C161 C163 109.7(6)
C16 C161 C163 111.5(5)
C162 C161 H16A 107.7
C16 C161 H16A 107.7
C163 C161 H16A 107.7
C161 C162 H16B 109.5
C161 C162 H16C 109.5
H16B C162 H16C 109.5
C161 C162 H16D 109.5
H16B C162 H16D 109.5
H16C C162 H16D 109.5
C161 C163 H16E 109.5
C161 C163 H16F 109.5
H16E C163 H16F 109.5
C161 C163 H16G 109.5
H16E C163 H16G 109.5
H16F C163 H16G 109.5
C222 C221 C223 108.3(6)
C222 C221 C22 111.8(5)
C223 C221 C22 113.2(5)
C222 C221 H22A 107.8
C223 C221 H22A 107.8
C22 C221 H22A 107.8
C221 C222 H22B 109.5
C221 C222 H22C 109.5
H22B C222 H22C 109.5
C221 C222 H22D 109.5
H22B C222 H22D 109.5
H22C C222 H22D 109.5
C221 C223 H22E 109.5
C221 C223 H22F 109.5
H22E C223 H22F 109.5
C221 C223 H22G 109.5
H22E C223 H22G 109.5
H22F C223 H22G 109.5
C26 C261 C262 111.1(5)
C26 C261 C263 112.8(5)
C262 C261 C263 110.4(5)
C26 C261 H26A 107.4
C262 C261 H26A 107.4
C263 C261 H26A 107.4
C261 C262 H26B 109.5
C261 C262 H26C 109.5
H26B C262 H26C 109.5
C261 C262 H26D 109.5
H26B C262 H26D 109.5
H26C C262 H26D 109.5
C261 C263 H26E 109.5
C261 C263 H26F 109.5
H26E C263 H26F 109.5
C261 C263 H26G 109.5
H26E C263 H26G 109.5
H26F C263 H26G 109.5
C42 C41 H41A 109.5
C42 C41 H41B 109.5
H41A C41 H41B 109.5
C42 C41 H41C 109.5
H41A C41 H41C 109.5
H41B C41 H41C 109.5
C41 C42 C43 120.6(12)
C41 C42 H42A 107.2
C43 C42 H42A 107.2
C41 C42 H42B 107.2
C43 C42 H42B 107.2
H42A C42 H42B 106.8
C44 C43 C42 123.6(14)
C44 C43 H43A 106.4
C42 C43 H43A 106.4
C44 C43 H43B 106.4
C42 C43 H43B 106.4
H43A C43 H43B 106.5
C43 C44 C45 113.5(13)
C43 C44 H44A 108.9
C45 C44 H44A 108.9
C43 C44 H44B 108.9
C45 C44 H44B 108.9
H44A C44 H44B 107.7
C46 C45 C44 110.2(18)
C46 C45 H45A 109.6
C44 C45 H45A 109.6
C46 C45 H45B 109.6
C44 C45 H45B 109.6
H45A C45 H45B 108.1
C45 C46 H46A 109.5
C45 C46 H46B 109.5
H46A C46 H46B 109.5
C45 C46 H46C 109.5
H46A C46 H46C 109.5
H46B C46 H46C 109.5

loop_
_geom_bond_atom_site_label_1
_geom_bond_atom_site_label_2
_geom_bond_distance
Ge1 C31 1.914(6)
Ge1 N2 1.921(4)
Ge1 N1 1.928(4)
Ge1 Te1 2.4151(6)
N1 C2 1.331(6)
N1 C11 1.470(6)
N2 C4 1.335(6)
N2 C21 1.471(6)
C1 C2 1.508(7)
C1 H1A 0.9800
C1 H1B 0.9800
C1 H1C 0.9800
C2 C3 1.407(7)
C3 C4 1.389(7)
C3 H3A 0.9500
C4 C5 1.509(7)
C5 H5A 0.9800
C5 H5B 0.9800
C5 H5C 0.9800
C11 C16 1.379(8)
C11 C12 1.402(7)
C12 C13 1.395(7)
C12 C121 1.510(8)
C13 C14 1.365(8)
C13 H13A 0.9500
C14 C15 1.392(8)
C14 H14A 0.9500
C15 C16 1.397(7)
C15 H15A 0.9500
C16 C161 1.532(8)
C31 C32 1.204(8)
C21 C22 1.379(8)
C21 C26 1.396(8)
C22 C23 1.405(7)
C22 C221 1.514(8)
C23 C24 1.358(8)
C23 H23A 0.9500
C24 C25 1.378(8)
C24 H24A 0.9500
C25 C26 1.413(8)
C25 H25A 0.9500
C26 C261 1.519(8)
C32 C33 1.433(8)
C33 C38 1.384(8)
C33 C34 1.391(8)
C34 C35 1.403(9)
C34 H34A 0.9500
C35 C36 1.378(10)
C35 H35A 0.9500
C36 C37 1.362(10)
C36 H36A 0.9500
C37 C38 1.396(9)
C37 H37A 0.9500
C38 H38A 0.9500
C121 C122 1.534(8)
C121 C123 1.547(8)
C121 H12A 1.0000
C122 H12B 0.9800
C122 H12C 0.9800
C122 H12D 0.9800
C123 H12E 0.9800
C123 H12F 0.9800
C123 H12G 0.9800
C161 C162 1.495(9)
C161 C163 1.562(9)
C161 H16A 1.0000
C162 H16B 0.9800
C162 H16C 0.9800
C162 H16D 0.9800
C163 H16E 0.9800
C163 H16F 0.9800
C163 H16G 0.9800
C221 C222 1.496(9)
C221 C223 1.501(9)
C221 H22A 1.0000
C222 H22B 0.9800
C222 H22C 0.9800
C222 H22D 0.9800
C223 H22E 0.9800
C223 H22F 0.9800
C223 H22G 0.9800
C261 C262 1.530(8)
C261 C263 1.553(8)
C261 H26A 1.0000
C262 H26B 0.9800
C262 H26C 0.9800
C262 H26D 0.9800
C263 H26E 0.9800
C263 H26F 0.9800
C263 H26G 0.9800
C41 C42 1.449(17)
C41 H41A 0.9800
C41 H41B 0.9800
C41 H41C 0.9800
C42 C43 1.447(17)
C42 H42A 0.9900
C42 H42B 0.9900
C43 C44 1.38(2)
C43 H43A 0.9900
C43 H43B 0.9900
C44 C45 1.64(2)
C44 H44A 0.9900
C44 H44B 0.9900
C45 C46 1.33(2)
C45 H45A 0.9900
C45 H45B 0.9900
C46 H46A 0.9800
C46 H46B 0.9800
C46 H46C 0.9800
